data_4123894
loop_
_publ_author_name
'Zhang, Qi'
'Yin, Xue-Song'
'Chen, Kai'
'Zhang, Shuo-Qing'
'Shi, Bing-Feng'

_publ_section_title
;
 Stereoselective Synthesis of Chiral \b-Fluoro \a-Amino Acids via
 Pd(II)-Catalyzed Fluorination of Unactivated Methylene C(sp(3))-H Bonds:
 Scope and Mechanistic Studies.
;
_journal_issue 25
_journal_name_full 'Journal of the American Chemical Society'
_journal_page_first 8219
_journal_page_last 8226
_journal_paper_doi 10.1021/jacs.5b03989
_journal_volume 137
_journal_year 2015
_chemical_absolute_configuration unk
_chemical_formula_moiety 'C26 H24 F N3 O3'
_chemical_formula_sum 'C26 H24 F N3 O3'
_chemical_formula_weight 445.48
_chemical_name_systematic
;
 ? 
;
_space_group_crystal_system monoclinic
_space_group_IT_number 4
_space_group_name_Hall 'P 2yb'
_space_group_name_H-M_alt 'P 1 21 1'
_symmetry_space_group_name_Hall 'P 2yb'
_symmetry_space_group_name_H-M 'P 1 21 1'
_atom_sites_solution_hydrogens geom
_atom_sites_solution_primary direct
_atom_sites_solution_secondary difmap
_audit_creation_date 2015-05-29
_audit_creation_method
;
Olex2 1.2
(compiled 2014.03.20 svn.r2914 for OlexSys, GUI svn.r4816)
;
_cell_angle_alpha 90.00
_cell_angle_beta 104.752(8)
_cell_angle_gamma 90.00
_cell_formula_units_Z 4
_cell_length_a 12.1939(8)
_cell_length_b 14.0887(9)
_cell_length_c 13.9512(13)
_cell_measurement_reflns_used 2628
_cell_measurement_temperature 293(2)
_cell_measurement_theta_max 29.2435
_cell_measurement_theta_min 2.8858
_cell_volume 2317.8(3)
_computing_cell_refinement
;
CrysAlisPro, Agilent Technologies,
Version 1.171.35.11 (release 16-05-2011 CrysAlis171 .NET)
(compiled May 16 2011,17:55:39)
;
_computing_data_collection
;
CrysAlisPro, Agilent Technologies,
Version 1.171.35.11 (release 16-05-2011 CrysAlis171 .NET)
(compiled May 16 2011,17:55:39)
;
_computing_data_reduction
;
CrysAlisPro, Agilent Technologies,
Version 1.171.35.11 (release 16-05-2011 CrysAlis171 .NET)
(compiled May 16 2011,17:55:39)
;
_computing_molecular_graphics 'Olex2 (Dolomanov et al., 2009)'
_computing_publication_material 'Olex2 (Dolomanov et al., 2009)'
_computing_structure_refinement 'ShelXL (Sheldrick, 2008)'
_computing_structure_solution 'ShelXS (Sheldrick, 2008)'
_diffrn_ambient_temperature 293.15
_diffrn_detector_area_resol_mean 10.3592
_diffrn_measured_fraction_theta_full 0.996
_diffrn_measured_fraction_theta_max 0.996
_diffrn_measurement_device_type 'Xcalibur, Atlas, Gemini ultra'
_diffrn_measurement_method '\w scans'
_diffrn_orient_matrix_UB_11 -0.0302701000
_diffrn_orient_matrix_UB_12 -0.0413999000
_diffrn_orient_matrix_UB_13 -0.0202665000
_diffrn_orient_matrix_UB_21 -0.0103722000
_diffrn_orient_matrix_UB_22 -0.0103779000
_diffrn_orient_matrix_UB_23 0.0466583000
_diffrn_orient_matrix_UB_31 -0.0509421000
_diffrn_orient_matrix_UB_32 0.0266992000
_diffrn_orient_matrix_UB_33 -0.0132474000
_diffrn_radiation_monochromator graphite
_diffrn_radiation_type MoK\a
_diffrn_radiation_wavelength 0.71073
_diffrn_reflns_av_R_equivalents 0.0345
_diffrn_reflns_av_unetI/netI 0.0456
_diffrn_reflns_limit_h_max 14
_diffrn_reflns_limit_h_min -12
_diffrn_reflns_limit_k_max 16
_diffrn_reflns_limit_k_min -14
_diffrn_reflns_limit_l_max 14
_diffrn_reflns_limit_l_min -16
_diffrn_reflns_number 10223
_diffrn_reflns_theta_full 25.35
_diffrn_reflns_theta_max 25.35
_diffrn_reflns_theta_min 2.89
_diffrn_source 'Enhance (Mo) X-ray Source'
_exptl_absorpt_coefficient_mu 0.090
_exptl_absorpt_correction_T_max 1.00000
_exptl_absorpt_correction_T_min 0.86313
_exptl_absorpt_correction_type multi-scan
_exptl_absorpt_process_details
;
CrysAlisPro, Agilent Technologies,
Version 1.171.35.11 (release 16-05-2011 CrysAlis171 .NET)
(compiled May 16 2011,17:55:39)
Empirical absorption correction using spherical harmonics,
 implemented in SCALE3 ABSPACK scaling algorithm.
;
_exptl_crystal_colour colourless
_exptl_crystal_colour_primary colourless
_exptl_crystal_density_diffrn 1.277
_exptl_crystal_density_method 'not measured'
_exptl_crystal_description block
_exptl_crystal_F_000 936
_exptl_crystal_size_max 0.48
_exptl_crystal_size_mid 0.43
_exptl_crystal_size_min 0.4
_refine_diff_density_max 0.161
_refine_diff_density_min -0.166
_refine_diff_density_rms 0.035
_refine_ls_abs_structure_details 'Flack H D (1983), Acta Cryst. A39, 876-881'
_refine_ls_abs_structure_Flack 0.0(11)
_refine_ls_extinction_method none
_refine_ls_goodness_of_fit_ref 1.004
_refine_ls_hydrogen_treatment constr
_refine_ls_matrix_type full
_refine_ls_number_parameters 601
_refine_ls_number_reflns 4410
_refine_ls_number_restraints 1
_refine_ls_restrained_S_all 1.004
_refine_ls_R_factor_all 0.0703
_refine_ls_R_factor_gt 0.0431
_refine_ls_shift/su_max 0.000
_refine_ls_shift/su_mean 0.000
_refine_ls_structure_factor_coef Fsqd
_refine_ls_weighting_details 'calc w=1/[\s^2^(Fo^2^)+(0.0531P)^2^+0.0580P] where P=(Fo^2^+2Fc^2^)/3'
_refine_ls_weighting_scheme calc
_refine_ls_wR_factor_gt 0.0929
_refine_ls_wR_factor_ref 0.1064
_reflns_number_gt 3211
_reflns_number_total 4410
_reflns_threshold_expression >2sigma(I)
_cod_data_source_file ja5b03989_si_003.cif
_cod_data_source_block 150528_zq_8_115_12
_cod_database_code 4123894
_chemical_oxdiff_formula 'c10 h10 n2 o8 F1'
_reflns_odcompleteness_completeness 99.56
_reflns_odcompleteness_iscentric 1
_reflns_odcompleteness_theta 26.32
_olex2_refinement_description
;
1. Fixed Uiso
 At 1.2 times of:
  All C(H) groups, All N(H) groups
 At 1.5 times of:
  All C(H,H,H) groups
2.a Ternary CH refined with riding coordinates:
 C9(H9), C10(H10), C35(H35), C36(H36)
2.b Aromatic/amide H refined with riding coordinates:
 N2(H2), C1(H1), C2(H2A), C3(H3), C4(H4), C12(H12), C13(H13), C15(H15),
 C16(H16), C21(H21), C22(H22), C23(H23), C24(H24), N5(H5), C28(H28), C29(H29),
 C30(H30), C31(H31), C38(H38), C39(H39), C41(H41), C42(H42), C47(H47), C48(H48),
  C49(H49), C50(H50)
2.c Idealised Me refined as rotating group:
 C17(H17A,H17B,H17C), C25(H25A,H25B,H25C), C26(H26A,H26B,H26C), C43(H43A,H43B,
 H43C), C51(H51A,H51B,H51C), C52(H52A,H52B,H52C)
;

loop_
_space_group_symop_id
_space_group_symop_operation_xyz
1 'x, y, z'
2 '-x, y+1/2, -z'

loop_
_atom_site_label
_atom_site_type_symbol
_atom_site_fract_x
_atom_site_fract_y
_atom_site_fract_z
_atom_site_U_iso_or_equiv
_atom_site_adp_type
_atom_site_occupancy
_atom_site_calc_flag
_atom_site_refinement_flags_posn
F1 F 0.18667(16) 0.38479(16) 0.0067(2) 0.0755(7) Uani 1 d .
O1 O 0.3560(2) 0.6021(3) 0.2339(2) 0.0921(11) Uani 1 d .
O2 O 0.5072(2) 0.5410(2) -0.0250(2) 0.0648(7) Uani 1 d .
O3 O 0.2443(2) 0.68374(19) 0.0172(3) 0.0746(9) Uani 1 d .
N1 N 0.4078(2) 0.5593(2) 0.0923(2) 0.0456(7) Uani 1 d .
N2 N 0.1042(2) 0.5740(2) -0.0169(2) 0.0484(7) Uani 1 d .
H2 H 0.0909 0.5140 -0.0215 0.058 Uiso 1 calc R
N3 N -0.0886(2) 0.4833(2) -0.0568(2) 0.0583(8) Uani 1 d .
C1 C 0.6001(4) 0.6879(4) 0.2927(3) 0.0766(14) Uani 1 d .
H1 H 0.5682 0.7005 0.3452 0.092 Uiso 1 calc R
C2 C 0.7107(4) 0.7158(4) 0.2948(4) 0.0847(15) Uani 1 d .
H2A H 0.7543 0.7467 0.3504 0.102 Uiso 1 calc R
C3 C 0.7556(3) 0.6983(4) 0.2160(4) 0.0787(14) Uani 1 d .
H3 H 0.8284 0.7195 0.2183 0.094 Uiso 1 calc R
C4 C 0.6957(3) 0.6505(3) 0.1339(3) 0.0663(12) Uani 1 d .
H4 H 0.7274 0.6376 0.0813 0.080 Uiso 1 calc R
C5 C 0.5871(3) 0.6219(3) 0.1316(3) 0.0501(9) Uani 1 d .
C6 C 0.5411(3) 0.6410(3) 0.2095(3) 0.0539(10) Uani 1 d .
C7 C 0.4240(3) 0.6017(3) 0.1853(3) 0.0576(10) Uani 1 d .
C8 C 0.5013(3) 0.5701(2) 0.0541(3) 0.0468(9) Uani 1 d .
C9 C 0.3011(2) 0.5207(2) 0.0346(3) 0.0476(9) Uani 1 d .
H9 H 0.3136 0.5020 -0.0295 0.057 Uiso 1 calc R
C10 C 0.2703(3) 0.4307(2) 0.0813(3) 0.0527(10) Uani 1 d .
H10 H 0.2380 0.4475 0.1365 0.063 Uiso 1 calc R
C11 C 0.3674(3) 0.3635(2) 0.1175(3) 0.0466(9) Uani 1 d .
C12 C 0.4325(3) 0.3313(3) 0.0557(3) 0.0482(9) Uani 1 d .
H12 H 0.4149 0.3505 -0.0103 0.058 Uiso 1 calc R
C13 C 0.5234(3) 0.2710(3) 0.0912(3) 0.0532(10) Uani 1 d .
H13 H 0.5666 0.2510 0.0488 0.064 Uiso 1 calc R
C14 C 0.5512(3) 0.2402(3) 0.1879(3) 0.0538(10) Uani 1 d .
C15 C 0.4852(3) 0.2715(3) 0.2497(3) 0.0624(11) Uani 1 d .
H15 H 0.5018 0.2514 0.3153 0.075 Uiso 1 calc R
C16 C 0.3953(3) 0.3321(3) 0.2139(3) 0.0562(10) Uani 1 d .
H16 H 0.3523 0.3524 0.2563 0.067 Uiso 1 calc R
C17 C 0.6508(4) 0.1735(3) 0.2263(4) 0.0809(14) Uani 1 d .
H17A H 0.7195 0.2098 0.2460 0.121 Uiso 1 calc GR
H17B H 0.6563 0.1299 0.1749 0.121 Uiso 1 calc GR
H17C H 0.6395 0.1388 0.2822 0.121 Uiso 1 calc GR
C18 C 0.2128(3) 0.6011(3) 0.0127(3) 0.0521(9) Uani 1 d .
C19 C 0.0056(3) 0.6376(3) -0.0423(3) 0.0523(10) Uani 1 d .
C20 C -0.1002(3) 0.5767(3) -0.0726(3) 0.0454(8) Uani 1 d .
C21 C -0.2058(3) 0.6171(3) -0.1103(3) 0.0639(12) Uani 1 d .
H21 H -0.2125 0.6821 -0.1214 0.077 Uiso 1 calc R
C22 C -0.3002(3) 0.5608(4) -0.1312(3) 0.0721(13) Uani 1 d .
H22 H -0.3715 0.5874 -0.1567 0.087 Uiso 1 calc R
C23 C -0.2892(3) 0.4664(4) -0.1145(3) 0.0658(12) Uani 1 d .
H23 H -0.3524 0.4269 -0.1275 0.079 Uiso 1 calc R
C24 C -0.1823(3) 0.4304(3) -0.0778(3) 0.0664(12) Uani 1 d .
H24 H -0.1747 0.3653 -0.0670 0.080 Uiso 1 calc R
C25 C 0.0157(4) 0.7021(4) -0.1273(4) 0.0825(14) Uani 1 d .
H25A H 0.0163 0.6642 -0.1844 0.124 Uiso 1 calc GR
H25B H 0.0848 0.7378 -0.1080 0.124 Uiso 1 calc GR
H25C H -0.0477 0.7448 -0.1432 0.124 Uiso 1 calc GR
C26 C -0.0001(3) 0.6946(3) 0.0495(3) 0.0720(13) Uani 1 d .
H26A H -0.0650 0.7357 0.0335 0.108 Uiso 1 calc GR
H26B H 0.0675 0.7319 0.0712 0.108 Uiso 1 calc GR
H26C H -0.0065 0.6519 0.1014 0.108 Uiso 1 calc GR
F2 F 0.31408(17) 0.75020(17) 0.4639(2) 0.0911(9) Uani 1 d .
O4 O 0.1204(2) 0.5186(2) 0.2241(2) 0.0823(10) Uani 1 d .
O5 O 0.0349(2) 0.5861(2) 0.5154(2) 0.0654(7) Uani 1 d .
O6 O 0.2632(2) 0.45526(19) 0.4739(2) 0.0683(8) Uani 1 d .
N4 N 0.10024(19) 0.57003(19) 0.3749(2) 0.0426(7) Uani 1 d .
N5 N 0.4028(2) 0.5663(2) 0.5031(2) 0.0477(7) Uani 1 d .
H5 H 0.4151 0.6264 0.5025 0.057 Uiso 1 calc R
N6 N 0.5953(2) 0.6567(2) 0.5449(2) 0.0538(8) Uani 1 d .
C27 C -0.0483(3) 0.4865(3) 0.2794(3) 0.0486(9) Uani 1 d .
C28 C -0.1222(3) 0.4401(3) 0.2025(3) 0.0672(12) Uani 1 d .
H28 H -0.1033 0.4269 0.1434 0.081 Uiso 1 calc R
C29 C -0.2256(4) 0.4142(4) 0.2175(4) 0.0829(14) Uani 1 d .
H29 H -0.2779 0.3828 0.1673 0.100 Uiso 1 calc R
C30 C -0.2531(4) 0.4337(4) 0.3046(4) 0.0831(15) Uani 1 d .
H30 H -0.3235 0.4150 0.3125 0.100 Uiso 1 calc R
C31 C -0.1782(3) 0.4808(3) 0.3815(3) 0.0688(12) Uani 1 d .
H31 H -0.1971 0.4944 0.4405 0.083 Uiso 1 calc R
C32 C -0.0751(3) 0.5066(2) 0.3670(3) 0.0470(9) Uani 1 d .
C33 C 0.0219(3) 0.5577(2) 0.4319(3) 0.0449(8) Uani 1 d .
C34 C 0.0657(3) 0.5240(3) 0.2849(3) 0.0501(9) Uani 1 d .
C35 C 0.2129(2) 0.6115(2) 0.4084(3) 0.0465(8) Uani 1 d .
H35 H 0.2383 0.6253 0.3486 0.056 Uiso 1 calc R
C36 C 0.2098(3) 0.7063(3) 0.4606(3) 0.0550(10) Uani 1 d .
H36 H 0.2038 0.6947 0.5283 0.066 Uiso 1 calc R
C37 C 0.1157(3) 0.7708(3) 0.4087(3) 0.0486(9) Uani 1 d .
C38 C 0.1050(3) 0.8009(3) 0.3127(3) 0.0579(10) Uani 1 d .
H38 H 0.1562 0.7800 0.2780 0.069 Uiso 1 calc R
C39 C 0.0186(3) 0.8620(3) 0.2676(3) 0.0600(10) Uani 1 d .
H39 H 0.0125 0.8816 0.2028 0.072 Uiso 1 calc R
C40 C -0.0592(3) 0.8944(3) 0.3170(3) 0.0563(10) Uani 1 d .
C41 C -0.0494(3) 0.8631(3) 0.4124(3) 0.0553(10) Uani 1 d .
H41 H -0.1021 0.8828 0.4461 0.066 Uiso 1 calc R
C42 C 0.0379(3) 0.8028(3) 0.4591(3) 0.0541(9) Uani 1 d .
H42 H 0.0445 0.7838 0.5242 0.065 Uiso 1 calc R
C43 C -0.1541(4) 0.9602(3) 0.2674(4) 0.0839(14) Uani 1 d .
H43A H -0.2137 0.9568 0.3010 0.126 Uiso 1 calc GR
H43B H -0.1832 0.9418 0.1995 0.126 Uiso 1 calc GR
H43C H -0.1260 1.0241 0.2703 0.126 Uiso 1 calc GR
C44 C 0.2959(3) 0.5362(3) 0.4675(3) 0.0480(9) Uani 1 d .
C45 C 0.5005(3) 0.5041(3) 0.5432(3) 0.0487(9) Uani 1 d .
C46 C 0.6064(3) 0.5662(3) 0.5695(3) 0.0460(9) Uani 1 d .
C47 C 0.7116(3) 0.5266(3) 0.6142(3) 0.0629(11) Uani 1 d .
H47 H 0.7172 0.4628 0.6318 0.076 Uiso 1 calc R
C48 C 0.8072(3) 0.5826(4) 0.6322(3) 0.0701(12) Uani 1 d .
H48 H 0.8782 0.5573 0.6617 0.084 Uiso 1 calc R
C49 C 0.7954(3) 0.6762(4) 0.6058(3) 0.0670(12) Uani 1 d .
H49 H 0.8583 0.7159 0.6166 0.080 Uiso 1 calc R
C50 C 0.6903(3) 0.7100(3) 0.5636(3) 0.0639(11) Uani 1 d .
H50 H 0.6831 0.7739 0.5464 0.077 Uiso 1 calc R
C51 C 0.5116(3) 0.4348(3) 0.4623(3) 0.0707(13) Uani 1 d .
H51A H 0.4422 0.3998 0.4399 0.106 Uiso 1 calc GR
H51B H 0.5728 0.3916 0.4883 0.106 Uiso 1 calc GR
H51C H 0.5267 0.4694 0.4078 0.106 Uiso 1 calc GR
C52 C 0.4855(4) 0.4526(4) 0.6355(3) 0.0764(13) Uani 1 d .
H52A H 0.4836 0.4982 0.6862 0.115 Uiso 1 calc GR
H52B H 0.5477 0.4097 0.6591 0.115 Uiso 1 calc GR
H52C H 0.4156 0.4176 0.6192 0.115 Uiso 1 calc GR

loop_
_atom_site_aniso_label
_atom_site_aniso_U_11
_atom_site_aniso_U_22
_atom_site_aniso_U_33
_atom_site_aniso_U_23
_atom_site_aniso_U_13
_atom_site_aniso_U_12
F1 0.0411(11) 0.0477(13) 0.121(2) -0.0129(13) -0.0102(12) -0.0106(10)
O1 0.0694(18) 0.136(3) 0.083(2) -0.040(2) 0.0424(17) -0.043(2)
O2 0.0567(15) 0.0716(18) 0.0728(19) -0.0155(16) 0.0285(14) -0.0133(14)
O3 0.0529(16) 0.0428(17) 0.123(3) 0.0005(16) 0.0123(17) -0.0082(14)
N1 0.0334(14) 0.0467(17) 0.0563(19) -0.0084(14) 0.0108(13) -0.0078(13)
N2 0.0366(14) 0.0393(16) 0.0658(19) -0.0051(15) 0.0065(13) 0.0003(13)
N3 0.0369(16) 0.051(2) 0.080(2) -0.0070(17) 0.0026(15) 0.0021(15)
C1 0.065(3) 0.090(4) 0.070(3) -0.014(3) 0.009(2) -0.027(3)
C2 0.061(3) 0.094(4) 0.087(4) -0.014(3) -0.004(2) -0.036(3)
C3 0.039(2) 0.088(4) 0.104(4) -0.008(3) 0.010(2) -0.022(2)
C4 0.039(2) 0.076(3) 0.084(3) -0.007(2) 0.018(2) -0.018(2)
C5 0.0356(19) 0.048(2) 0.064(2) 0.0033(18) 0.0065(17) -0.0075(17)
C6 0.0405(19) 0.059(2) 0.057(2) -0.002(2) 0.0027(18) -0.0131(18)
C7 0.044(2) 0.065(3) 0.065(3) -0.007(2) 0.0164(19) -0.0151(19)
C8 0.0391(18) 0.043(2) 0.059(2) 0.0014(18) 0.0143(17) -0.0009(16)
C9 0.0327(17) 0.051(2) 0.058(2) -0.0103(18) 0.0104(16) -0.0093(15)
C10 0.0358(18) 0.047(2) 0.074(3) -0.0121(19) 0.0121(18) -0.0047(16)
C11 0.0389(18) 0.041(2) 0.060(2) -0.0055(17) 0.0117(17) -0.0102(16)
C12 0.050(2) 0.047(2) 0.046(2) -0.0042(17) 0.0098(17) -0.0008(17)
C13 0.048(2) 0.048(2) 0.063(3) -0.011(2) 0.0137(18) -0.0004(18)
C14 0.050(2) 0.039(2) 0.065(3) -0.0003(19) 0.0015(19) -0.0024(18)
C15 0.066(3) 0.057(3) 0.059(3) 0.002(2) 0.006(2) -0.008(2)
C16 0.056(2) 0.054(2) 0.060(3) -0.008(2) 0.019(2) -0.005(2)
C17 0.070(3) 0.070(3) 0.089(4) 0.012(3) -0.004(3) 0.017(2)
C18 0.0385(19) 0.049(2) 0.068(3) -0.0056(19) 0.0108(17) -0.0058(18)
C19 0.040(2) 0.046(2) 0.066(3) 0.0030(19) 0.0052(18) 0.0068(17)
C20 0.0388(18) 0.049(2) 0.047(2) -0.0002(17) 0.0081(15) 0.0111(16)
C21 0.047(2) 0.063(3) 0.081(3) 0.014(2) 0.016(2) 0.017(2)
C22 0.036(2) 0.103(4) 0.076(3) 0.011(3) 0.0104(19) 0.017(2)
C23 0.038(2) 0.084(3) 0.073(3) -0.008(2) 0.0088(19) -0.004(2)
C24 0.039(2) 0.063(3) 0.091(3) -0.013(2) 0.006(2) -0.003(2)
C25 0.065(3) 0.076(3) 0.100(4) 0.030(3) 0.009(2) 0.000(2)
C26 0.064(3) 0.053(3) 0.091(4) -0.021(2) 0.005(2) 0.012(2)
F2 0.0397(12) 0.0480(14) 0.166(3) -0.0105(15) -0.0092(14) -0.0047(11)
O4 0.0612(16) 0.115(3) 0.081(2) -0.0348(19) 0.0373(16) -0.0227(17)
O5 0.0754(17) 0.0675(17) 0.0557(17) -0.0076(15) 0.0209(14) -0.0105(15)
O6 0.0459(15) 0.0411(16) 0.112(2) 0.0068(15) 0.0093(15) -0.0032(12)
N4 0.0258(12) 0.0417(16) 0.0589(18) -0.0089(14) 0.0080(12) -0.0022(12)
N5 0.0324(14) 0.0373(16) 0.069(2) -0.0025(15) 0.0058(13) 0.0028(13)
N6 0.0364(16) 0.052(2) 0.068(2) -0.0055(16) 0.0051(15) 0.0004(15)
C27 0.0353(18) 0.046(2) 0.062(2) -0.0044(19) 0.0093(18) -0.0056(17)
C28 0.055(2) 0.069(3) 0.072(3) -0.012(2) 0.005(2) -0.016(2)
C29 0.055(3) 0.086(4) 0.095(4) -0.016(3) -0.003(3) -0.024(3)
C30 0.046(2) 0.083(4) 0.119(4) -0.002(3) 0.017(3) -0.024(2)
C31 0.053(2) 0.070(3) 0.090(3) -0.002(3) 0.030(2) -0.010(2)
C32 0.0376(18) 0.042(2) 0.062(2) 0.0018(18) 0.0139(17) 0.0007(16)
C33 0.0423(18) 0.039(2) 0.054(2) 0.0003(17) 0.0130(16) -0.0019(16)
C34 0.0351(17) 0.051(2) 0.066(3) -0.0083(19) 0.0157(17) -0.0019(16)
C35 0.0292(16) 0.0400(18) 0.067(2) -0.0019(17) 0.0069(16) -0.0042(14)
C36 0.0390(19) 0.043(2) 0.074(3) -0.0094(19) -0.0024(18) -0.0063(16)
C37 0.0405(19) 0.039(2) 0.059(2) -0.0065(17) -0.0016(17) -0.0049(16)
C38 0.050(2) 0.050(2) 0.074(3) 0.002(2) 0.017(2) 0.0005(19)
C39 0.066(2) 0.056(3) 0.054(2) 0.006(2) 0.007(2) -0.002(2)
C40 0.047(2) 0.043(2) 0.070(3) -0.002(2) -0.0012(19) 0.0027(18)
C41 0.049(2) 0.044(2) 0.071(3) -0.0059(19) 0.0116(19) 0.0068(17)
C42 0.056(2) 0.047(2) 0.055(2) -0.0051(18) 0.0072(18) 0.0019(18)
C43 0.072(3) 0.066(3) 0.100(4) 0.007(3) -0.003(3) 0.021(2)
C44 0.0391(18) 0.038(2) 0.065(2) -0.0032(18) 0.0095(16) -0.0022(17)
C45 0.0366(18) 0.044(2) 0.061(2) 0.0047(18) 0.0032(17) 0.0084(16)
C46 0.0361(17) 0.050(2) 0.050(2) -0.0023(18) 0.0066(15) 0.0067(17)
C47 0.045(2) 0.070(3) 0.068(3) 0.007(2) 0.0032(18) 0.014(2)
C48 0.0341(19) 0.087(4) 0.080(3) -0.003(3) -0.0020(19) 0.010(2)
C49 0.042(2) 0.089(4) 0.065(3) -0.011(2) 0.006(2) -0.009(2)
C50 0.052(2) 0.057(3) 0.080(3) -0.007(2) 0.010(2) -0.004(2)
C51 0.052(2) 0.059(3) 0.095(4) -0.022(2) 0.007(2) 0.008(2)
C52 0.056(2) 0.084(3) 0.081(3) 0.025(3) 0.005(2) -0.003(2)

loop_
_atom_type_symbol
_atom_type_description
_atom_type_scat_dispersion_real
_atom_type_scat_dispersion_imag
_atom_type_scat_source
C C 0.0033 0.0016 'International Tables Vol C Tables 4.2.6.8 and 6.1.1.4'
H H 0.0000 0.0000 'International Tables Vol C Tables 4.2.6.8 and 6.1.1.4'
F F 0.0171 0.0103 'International Tables Vol C Tables 4.2.6.8 and 6.1.1.4'
N N 0.0061 0.0033 'International Tables Vol C Tables 4.2.6.8 and 6.1.1.4'
O O 0.0106 0.0060 'International Tables Vol C Tables 4.2.6.8 and 6.1.1.4'

loop_
_geom_angle_atom_site_label_1
_geom_angle_atom_site_label_2
_geom_angle_atom_site_label_3
_geom_angle
C7 N1 C9 124.8(3)
C8 N1 C7 112.0(3)
C8 N1 C9 122.6(3)
C18 N2 H2 117.1
C18 N2 C19 125.8(3)
C19 N2 H2 117.1
C24 N3 C20 117.8(3)
C2 C1 H1 121.6
C6 C1 H1 121.6
C6 C1 C2 116.7(4)
C1 C2 H2A 119.6
C3 C2 C1 120.9(4)
C3 C2 H2A 119.6
C2 C3 H3 119.2
C4 C3 C2 121.5(4)
C4 C3 H3 119.2
C3 C4 H4 121.0
C3 C4 C5 118.0(4)
C5 C4 H4 121.0
C4 C5 C8 130.8(3)
C6 C5 C4 120.7(4)
C6 C5 C8 108.5(3)
C1 C6 C5 122.2(3)
C1 C6 C7 129.7(4)
C5 C6 C7 108.1(3)
O1 C7 N1 125.0(3)
O1 C7 C6 129.3(4)
N1 C7 C6 105.7(3)
O2 C8 N1 124.5(3)
O2 C8 C5 129.9(3)
N1 C8 C5 105.7(3)
N1 C9 H9 106.3
N1 C9 C10 111.1(3)
N1 C9 C18 108.5(3)
C10 C9 H9 106.3
C10 C9 C18 117.6(3)
C18 C9 H9 106.3
F1 C10 C9 106.1(3)
F1 C10 H10 109.2
F1 C10 C11 108.5(3)
C9 C10 H10 109.2
C11 C10 C9 114.4(3)
C11 C10 H10 109.2
C12 C11 C10 121.6(3)
C16 C11 C10 120.7(3)
C16 C11 C12 117.7(3)
C11 C12 H12 119.7
C13 C12 C11 120.7(4)
C13 C12 H12 119.7
C12 C13 H13 119.3
C14 C13 C12 121.3(3)
C14 C13 H13 119.3
C13 C14 C15 118.1(4)
C13 C14 C17 121.0(4)
C15 C14 C17 120.9(4)
C14 C15 H15 119.9
C16 C15 C14 120.2(4)
C16 C15 H15 119.9
C11 C16 C15 122.0(3)
C11 C16 H16 119.0
C15 C16 H16 119.0
C14 C17 H17A 109.5
C14 C17 H17B 109.5
C14 C17 H17C 109.5
H17A C17 H17B 109.5
H17A C17 H17C 109.5
H17B C17 H17C 109.5
O3 C18 N2 124.1(4)
O3 C18 C9 119.7(3)
N2 C18 C9 116.0(3)
N2 C19 C20 107.9(3)
N2 C19 C25 109.2(3)
N2 C19 C26 109.2(3)
C20 C19 C25 110.6(3)
C20 C19 C26 108.3(3)
C25 C19 C26 111.7(3)
N3 C20 C19 117.7(3)
N3 C20 C21 121.1(3)
C21 C20 C19 121.1(3)
C20 C21 H21 120.2
C22 C21 C20 119.7(4)
C22 C21 H21 120.2
C21 C22 H22 120.3
C23 C22 C21 119.5(4)
C23 C22 H22 120.3
C22 C23 H23 120.9
C22 C23 C24 118.2(4)
C24 C23 H23 120.9
N3 C24 C23 123.7(4)
N3 C24 H24 118.1
C23 C24 H24 118.1
C19 C25 H25A 109.5
C19 C25 H25B 109.5
C19 C25 H25C 109.5
H25A C25 H25B 109.5
H25A C25 H25C 109.5
H25B C25 H25C 109.5
C19 C26 H26A 109.5
C19 C26 H26B 109.5
C19 C26 H26C 109.5
H26A C26 H26B 109.5
H26A C26 H26C 109.5
H26B C26 H26C 109.5
C33 N4 C35 126.3(3)
C34 N4 C33 111.3(3)
C34 N4 C35 121.7(3)
C44 N5 H5 117.6
C44 N5 C45 124.8(3)
C45 N5 H5 117.6
C46 N6 C50 117.5(3)
C28 C27 C34 129.2(3)
C32 C27 C28 122.3(3)
C32 C27 C34 108.4(3)
C27 C28 H28 121.7
C27 C28 C29 116.7(4)
C29 C28 H28 121.7
C28 C29 H29 119.3
C30 C29 C28 121.5(4)
C30 C29 H29 119.3
C29 C30 H30 119.3
C29 C30 C31 121.3(4)
C31 C30 H30 119.3
C30 C31 H31 121.3
C32 C31 C30 117.4(4)
C32 C31 H31 121.3
C27 C32 C33 108.0(3)
C31 C32 C27 120.7(4)
C31 C32 C33 131.2(4)
O5 C33 N4 124.6(3)
O5 C33 C32 129.9(3)
N4 C33 C32 105.6(3)
O4 C34 N4 125.0(3)
O4 C34 C27 128.7(4)
N4 C34 C27 106.4(3)
N4 C35 H35 106.5
N4 C35 C36 111.6(2)
N4 C35 C44 109.4(3)
C36 C35 H35 106.5
C36 C35 C44 115.9(3)
C44 C35 H35 106.5
F2 C36 C35 105.6(3)
F2 C36 H36 109.3
F2 C36 C37 108.9(3)
C35 C36 H36 109.3
C37 C36 C35 114.2(3)
C37 C36 H36 109.3
C38 C37 C36 121.9(3)
C38 C37 C42 118.8(3)
C42 C37 C36 119.3(4)
C37 C38 H38 119.8
C37 C38 C39 120.5(3)
C39 C38 H38 119.8
C38 C39 H39 119.4
C38 C39 C40 121.2(4)
C40 C39 H39 119.4
C39 C40 C43 121.2(4)
C41 C40 C39 118.3(4)
C41 C40 C43 120.5(4)
C40 C41 H41 119.4
C40 C41 C42 121.1(3)
C42 C41 H41 119.4
C37 C42 H42 120.0
C41 C42 C37 120.1(4)
C41 C42 H42 120.0
C40 C43 H43A 109.5
C40 C43 H43B 109.5
C40 C43 H43C 109.5
H43A C43 H43B 109.5
H43A C43 H43C 109.5
H43B C43 H43C 109.5
O6 C44 N5 125.1(3)
O6 C44 C35 119.8(3)
N5 C44 C35 115.0(3)
N5 C45 C46 107.7(3)
N5 C45 C51 108.4(3)
N5 C45 C52 110.1(3)
C46 C45 C52 110.2(3)
C51 C45 C46 108.4(3)
C51 C45 C52 111.8(3)
N6 C46 C45 117.9(3)
N6 C46 C47 121.7(3)
C47 C46 C45 120.4(3)
C46 C47 H47 120.2
C48 C47 C46 119.6(4)
C48 C47 H47 120.2
C47 C48 H48 120.8
C49 C48 C47 118.5(4)
C49 C48 H48 120.8
C48 C49 H49 120.7
C50 C49 C48 118.7(4)
C50 C49 H49 120.7
N6 C50 C49 124.0(4)
N6 C50 H50 118.0
C49 C50 H50 118.0
C45 C51 H51A 109.5
C45 C51 H51B 109.5
C45 C51 H51C 109.5
H51A C51 H51B 109.5
H51A C51 H51C 109.5
H51B C51 H51C 109.5
C45 C52 H52A 109.5
C45 C52 H52B 109.5
C45 C52 H52C 109.5
H52A C52 H52B 109.5
H52A C52 H52C 109.5
H52B C52 H52C 109.5

loop_
_geom_bond_atom_site_label_1
_geom_bond_atom_site_label_2
_geom_bond_distance
F1 C10 1.415(4)
O1 C7 1.197(4)
O2 C8 1.196(4)
O3 C18 1.223(4)
N1 C7 1.397(5)
N1 C8 1.384(4)
N1 C9 1.450(4)
N2 H2 0.8600
N2 C18 1.339(4)
N2 C19 1.469(4)
N3 C20 1.337(5)
N3 C24 1.332(4)
C1 H1 0.9300
C1 C2 1.398(6)
C1 C6 1.370(6)
C2 H2A 0.9300
C2 C3 1.370(7)
C3 H3 0.9300
C3 C4 1.368(6)
C4 H4 0.9300
C4 C5 1.376(5)
C5 C6 1.371(5)
C5 C8 1.491(5)
C6 C7 1.487(5)
C9 H9 0.9800
C9 C10 1.515(5)
C9 C18 1.539(5)
C10 H10 0.9800
C10 C11 1.500(5)
C11 C12 1.388(5)
C11 C16 1.374(5)
C12 H12 0.9300
C12 C13 1.384(5)
C13 H13 0.9300
C13 C14 1.376(5)
C14 C15 1.392(5)
C14 C17 1.521(5)
C15 H15 0.9300
C15 C16 1.379(5)
C16 H16 0.9300
C17 H17A 0.9600
C17 H17B 0.9600
C17 H17C 0.9600
C19 C20 1.518(5)
C19 C25 1.523(6)
C19 C26 1.527(5)
C20 C21 1.383(5)
C21 H21 0.9300
C21 C22 1.366(6)
C22 H22 0.9300
C22 C23 1.352(7)
C23 H23 0.9300
C23 C24 1.371(6)
C24 H24 0.9300
C25 H25A 0.9600
C25 H25B 0.9600
C25 H25C 0.9600
C26 H26A 0.9600
C26 H26B 0.9600
C26 H26C 0.9600
F2 C36 1.404(4)
O4 C34 1.207(4)
O5 C33 1.205(4)
O6 C44 1.219(4)
N4 C33 1.400(4)
N4 C34 1.380(5)
N4 C35 1.456(4)
N5 H5 0.8600
N5 C44 1.340(4)
N5 C45 1.469(4)
N6 C46 1.318(5)
N6 C50 1.349(5)
C27 C28 1.378(5)
C27 C32 1.373(5)
C27 C34 1.470(4)
C28 H28 0.9300
C28 C29 1.379(6)
C29 H29 0.9300
C29 C30 1.369(7)
C30 H30 0.9300
C30 C31 1.388(6)
C31 H31 0.9300
C31 C32 1.372(5)
C32 C33 1.480(5)
C35 H35 0.9800
C35 C36 1.527(5)
C35 C44 1.551(5)
C36 H36 0.9800
C36 C37 1.497(5)
C37 C38 1.379(5)
C37 C42 1.393(5)
C38 H38 0.9300
C38 C39 1.381(5)
C39 H39 0.9300
C39 C40 1.384(5)
C40 C41 1.379(6)
C40 C43 1.507(5)
C41 H41 0.9300
C41 C42 1.388(5)
C42 H42 0.9300
C43 H43A 0.9600
C43 H43B 0.9600
C43 H43C 0.9600
C45 C46 1.526(5)
C45 C51 1.525(5)
C45 C52 1.529(5)
C46 C47 1.391(5)
C47 H47 0.9300
C47 C48 1.377(6)
C48 H48 0.9300
C48 C49 1.367(7)
C49 H49 0.9300
C49 C50 1.353(6)
C50 H50 0.9300
C51 H51A 0.9600
C51 H51B 0.9600
C51 H51C 0.9600
C52 H52A 0.9600
C52 H52B 0.9600
C52 H52C 0.9600

loop_
_geom_torsion_atom_site_label_1
_geom_torsion_atom_site_label_2
_geom_torsion_atom_site_label_3
_geom_torsion_atom_site_label_4
_geom_torsion
F1 C10 C11 C12 64.0(4)
F1 C10 C11 C16 -116.5(4)
N1 C9 C10 F1 -162.9(3)
N1 C9 C10 C11 -43.3(4)
N1 C9 C18 O3 20.9(5)
N1 C9 C18 N2 -163.4(3)
N2 C19 C20 N3 10.1(4)
N2 C19 C20 C21 -173.4(3)
N3 C20 C21 C22 0.5(6)
C1 C2 C3 C4 -2.1(9)
C1 C6 C7 O1 -0.7(8)
C1 C6 C7 N1 -178.6(5)
C2 C1 C6 C5 0.0(7)
C2 C1 C6 C7 179.3(4)
C2 C3 C4 C5 1.5(8)
C3 C4 C5 C6 -0.1(6)
C3 C4 C5 C8 179.5(4)
C4 C5 C6 C1 -0.6(7)
C4 C5 C6 C7 179.9(4)
C4 C5 C8 O2 0.0(7)
C4 C5 C8 N1 179.1(4)
C5 C6 C7 O1 178.8(5)
C5 C6 C7 N1 0.9(4)
C6 C1 C2 C3 1.4(8)
C6 C5 C8 O2 179.7(4)
C6 C5 C8 N1 -1.3(4)
C7 N1 C8 O2 -179.0(4)
C7 N1 C8 C5 1.9(4)
C7 N1 C9 C10 -70.5(4)
C7 N1 C9 C18 60.3(4)
C8 N1 C7 O1 -179.8(4)
C8 N1 C7 C6 -1.8(4)
C8 N1 C9 C10 119.1(3)
C8 N1 C9 C18 -110.1(3)
C8 C5 C6 C1 179.7(4)
C8 C5 C6 C7 0.2(4)
C9 N1 C7 O1 8.9(7)
C9 N1 C7 C6 -173.0(3)
C9 N1 C8 O2 -7.5(5)
C9 N1 C8 C5 173.4(3)
C9 C10 C11 C12 -54.1(4)
C9 C10 C11 C16 125.3(4)
C10 C9 C18 O3 148.1(4)
C10 C9 C18 N2 -36.2(5)
C10 C11 C12 C13 178.4(3)
C10 C11 C16 C15 -178.9(3)
C11 C12 C13 C14 0.8(5)
C12 C11 C16 C15 0.5(5)
C12 C13 C14 C15 -0.1(6)
C12 C13 C14 C17 179.7(3)
C13 C14 C15 C16 -0.4(6)
C14 C15 C16 C11 0.2(6)
C16 C11 C12 C13 -1.0(5)
C17 C14 C15 C16 179.8(4)
C18 N2 C19 C20 179.5(3)
C18 N2 C19 C25 59.3(5)
C18 N2 C19 C26 -63.0(4)
C18 C9 C10 F1 71.2(4)
C18 C9 C10 C11 -169.2(3)
C19 N2 C18 O3 -4.3(6)
C19 N2 C18 C9 -179.7(3)
C19 C20 C21 C22 -175.9(4)
C20 N3 C24 C23 -0.1(6)
C20 C21 C22 C23 0.2(7)
C21 C22 C23 C24 -0.7(7)
C22 C23 C24 N3 0.7(7)
C24 N3 C20 C19 176.0(3)
C24 N3 C20 C21 -0.5(6)
C25 C19 C20 N3 129.4(4)
C25 C19 C20 C21 -54.1(4)
C26 C19 C20 N3 -107.9(4)
C26 C19 C20 C21 68.6(4)
F2 C36 C37 C38 59.0(4)
F2 C36 C37 C42 -119.8(4)
N4 C35 C36 F2 -164.0(3)
N4 C35 C36 C37 -44.3(4)
N4 C35 C44 O6 4.4(5)
N4 C35 C44 N5 -179.5(3)
N5 C45 C46 N6 -6.0(4)
N5 C45 C46 C47 176.6(3)
N6 C46 C47 C48 -1.0(6)
C27 C28 C29 C30 -0.1(7)
C27 C32 C33 O5 -178.0(4)
C27 C32 C33 N4 3.5(4)
C28 C27 C32 C31 0.0(6)
C28 C27 C32 C33 -179.2(3)
C28 C27 C34 O4 -3.2(7)
C28 C27 C34 N4 175.7(4)
C28 C29 C30 C31 0.3(8)
C29 C30 C31 C32 -0.4(7)
C30 C31 C32 C27 0.2(6)
C30 C31 C32 C33 179.2(4)
C31 C32 C33 O5 2.9(7)
C31 C32 C33 N4 -175.6(4)
C32 C27 C28 C29 -0.1(6)
C32 C27 C34 O4 177.9(4)
C32 C27 C34 N4 -3.1(4)
C33 N4 C34 O4 -175.5(4)
C33 N4 C34 C27 5.5(4)
C33 N4 C35 C36 -49.9(4)
C33 N4 C35 C44 79.7(4)
C34 N4 C33 O5 175.8(4)
C34 N4 C33 C32 -5.6(4)
C34 N4 C35 C36 140.7(3)
C34 N4 C35 C44 -89.7(4)
C34 C27 C28 C29 -178.8(4)
C34 C27 C32 C31 178.9(3)
C34 C27 C32 C33 -0.3(4)
C35 N4 C33 O5 5.5(5)
C35 N4 C33 C32 -175.9(3)
C35 N4 C34 O4 -4.7(6)
C35 N4 C34 C27 176.3(3)
C35 C36 C37 C38 -58.7(4)
C35 C36 C37 C42 122.5(4)
C36 C35 C44 O6 131.6(4)
C36 C35 C44 N5 -52.3(4)
C36 C37 C38 C39 -178.7(3)
C36 C37 C42 C41 179.6(3)
C37 C38 C39 C40 0.0(6)
C38 C37 C42 C41 0.7(5)
C38 C39 C40 C41 -0.9(6)
C38 C39 C40 C43 -179.4(4)
C39 C40 C41 C42 1.8(6)
C40 C41 C42 C37 -1.7(5)
C42 C37 C38 C39 0.1(6)
C43 C40 C41 C42 -179.7(3)
C44 N5 C45 C46 176.5(3)
C44 N5 C45 C51 59.4(4)
C44 N5 C45 C52 -63.2(4)
C44 C35 C36 F2 69.9(4)
C44 C35 C36 C37 -170.4(3)
C45 N5 C44 O6 8.9(6)
C45 N5 C44 C35 -166.9(3)
C45 C46 C47 C48 176.3(3)
C46 N6 C50 C49 0.0(6)
C46 C47 C48 C49 0.4(6)
C47 C48 C49 C50 0.3(6)
C48 C49 C50 N6 -0.5(7)
C50 N6 C46 C45 -176.5(3)
C50 N6 C46 C47 0.8(5)
C51 C45 C46 N6 111.1(3)
C51 C45 C46 C47 -66.3(4)
C52 C45 C46 N6 -126.2(4)
C52 C45 C46 C47 56.4(4)
